data_7247076
loop_
_publ_author_name
'Pal, Nilay Kumar'
'Singh, Kuldeep'
'Patra, Moumita'
'Yadav, Suman'
'Pandey, Prabhakar K.'
'Bera, Jitendra K.'

_publ_section_title
;
 Ni(ii)-catalyzed oxidative deamination of benzyl amines with water
;
_journal_issue 16
_journal_name_full 'Green Chemistry'
_journal_page_first 6212
_journal_page_last 6217
_journal_paper_doi 10.1039/D3GC00672G
_journal_volume 25
_journal_year 2023
_chemical_formula_moiety 'Br, C20 H18 N3 Ni, C H2 Cl2'
_chemical_formula_sum 'C21 H20 Br Cl2 N3 Ni'
_chemical_formula_weight 523.92
_space_group_crystal_system monoclinic
_space_group_IT_number 14
_space_group_name_Hall '-P 2ybc'
_space_group_name_H-M_alt 'P 1 21/c 1'
_atom_sites_solution_hydrogens mixed
_audit_creation_date 2022-02-15
_audit_creation_method
;
Olex2 1.2
(compiled 2018.05.29 svn.r3508 for OlexSys, GUI svn.r5506)
;
_audit_update_record
;
2022-09-24 deposited with the CCDC.	2023-07-19 downloaded from the CCDC.
;
_cell_angle_alpha 90
_cell_angle_beta 105.3900(10)
_cell_angle_gamma 90
_cell_formula_units_Z 4
_cell_length_a 10.0731(2)
_cell_length_b 20.1087(5)
_cell_length_c 10.8313(3)
_cell_measurement_reflns_used 9954
_cell_measurement_temperature 273(2)
_cell_measurement_theta_max 28.29
_cell_measurement_theta_min 2.92
_cell_volume 2115.28(9)
_computing_cell_refinement 'APEX2 v2010.7-0 (Bruker AXS)'
_computing_data_collection 'Bruker Instrument Service v2010.7.0.0'
_computing_data_reduction 'SAINT V7.68A (Bruker AXS, 2009)'
_computing_molecular_graphics 'Olex2 (Dolomanov et al., 2009)'
_computing_publication_material 'Olex2 (Dolomanov et al., 2009)'
_computing_structure_refinement 'ShelXL (Sheldrick, 2015)'
_computing_structure_solution 'olex2.solve 1.3 (Bourhis et al., 2015)'
_diffrn_ambient_temperature 273.15
_diffrn_measured_fraction_theta_full 0.998
_diffrn_measured_fraction_theta_max 0.997
_diffrn_measurement_device_type 'Bruker APEX-II CCD'
_diffrn_measurement_method '\f and \w scans'
_diffrn_radiation_type MoK\a
_diffrn_radiation_wavelength 0.71073
_diffrn_reflns_av_R_equivalents 0.0541
_diffrn_reflns_av_unetI/netI 0.0358
_diffrn_reflns_Laue_measured_fraction_full 0.998
_diffrn_reflns_Laue_measured_fraction_max 0.997
_diffrn_reflns_limit_h_max 13
_diffrn_reflns_limit_h_min -13
_diffrn_reflns_limit_k_max 26
_diffrn_reflns_limit_k_min -26
_diffrn_reflns_limit_l_max 14
_diffrn_reflns_limit_l_min -14
_diffrn_reflns_number 33907
_diffrn_reflns_point_group_measured_fraction_full 0.998
_diffrn_reflns_point_group_measured_fraction_max 0.997
_diffrn_reflns_theta_full 25.242
_diffrn_reflns_theta_max 28.314
_diffrn_reflns_theta_min 2.657
_exptl_absorpt_coefficient_mu 3.071
_exptl_absorpt_correction_T_max 0.636
_exptl_absorpt_correction_T_min 0.545
_exptl_absorpt_correction_type multi-scan
_exptl_absorpt_process_details SADABS
_exptl_crystal_colour brown
_exptl_crystal_colour_primary brown
_exptl_crystal_density_diffrn 1.645
_exptl_crystal_description block
_exptl_crystal_F_000 1056
_exptl_crystal_size_max 0.21
_exptl_crystal_size_mid 0.15
_exptl_crystal_size_min 0.15
_refine_diff_density_max 0.512
_refine_diff_density_min -0.945
_refine_diff_density_rms 0.085
_refine_ls_extinction_method none
_refine_ls_goodness_of_fit_ref 1.044
_refine_ls_hydrogen_treatment mixed
_refine_ls_matrix_type full
_refine_ls_number_parameters 426
_refine_ls_number_reflns 5250
_refine_ls_number_restraints 682
_refine_ls_restrained_S_all 0.991
_refine_ls_R_factor_all 0.0558
_refine_ls_R_factor_gt 0.0360
_refine_ls_shift/su_max 0.001
_refine_ls_shift/su_mean 0.000
_refine_ls_structure_factor_coef Fsqd
_refine_ls_weighting_details 'w=1/[\s^2^(Fo^2^)+(0.0227P)^2^+3.6219P] where P=(Fo^2^+2Fc^2^)/3'
_refine_ls_weighting_scheme calc
_refine_ls_wR_factor_gt 0.0719
_refine_ls_wR_factor_ref 0.0832
_reflns_Friedel_coverage 0.000
_reflns_number_gt 4112
_reflns_number_total 5250
_reflns_threshold_expression 'I > 2\s(I)'
_cod_data_source_file d3gc00672g2.cif
_cod_data_source_block Nickel_2
_cod_depositor_comments 'Adding full bibliography for 7247074--7247077.cif.'
_cod_database_code 7247076
_shelx_shelxl_version_number 2018/3
_shelx_space_group_comment
;
The symmetry employed for this shelxl refinement is uniquely defined
by the following loop, which should always be used as a source of
symmetry information in preference to the above space-group names.
They are only intended as comments.
;
_shelx_estimated_absorpt_t_max 0.656
_shelx_estimated_absorpt_t_min 0.565
_olex2_refinement_description
;
1. Fixed Uiso
 At 1.2 times of:
  All C(H) groups, All C(H,H) groups
2. Restrained distances
 C2-C3 \\sim C2-C3A
 with sigma of 0.02
 C3-C4 \\sim C3A-C4A
 with sigma of 0.02
 C4-C5 \\sim C4A-C5A
 with sigma of 0.02
 C5-C7 \\sim C5A-C7
 with sigma of 0.04
 C2-C4 \\sim C2-C4A
 with sigma of 0.04
 C3-C5 \\sim C3A-C5A
 with sigma of 0.04
 C14-C17 \\sim C15A-C13A
 with sigma of 0.04
 C16-C15 \\sim C17A-C16A
 with sigma of 0.02
 C15-C17 \\sim C16A-C13A
 with sigma of 0.04
 C15-C14 \\sim C16A-C15A
 with sigma of 0.02
 C16-C13 \\sim C17A-C14A
 with sigma of 0.04
 C16-C17 \\sim C17A-C13A
 with sigma of 0.02
 C15-C13 \\sim C16A-C14A
 with sigma of 0.04
 C13-C17 \\sim C14A-C13A
 with sigma of 0.02
 Ni1-C16 \\sim Ni1-C17A
 with sigma of 0.04
 Ni1-C15 \\sim Ni1-C16A
 with sigma of 0.04
 Ni1-C14 \\sim Ni1-C15A
 with sigma of 0.04
 Ni1-C13 \\sim Ni1-C14A
 with sigma of 0.04
 Ni1-C17 \\sim Ni1-C13A
 with sigma of 0.04
 C14-C13 \\sim C15A-C14A
 with sigma of 0.02
 C16-C14 \\sim C17A-C15A
 with sigma of 0.04
 C11-C12A \\sim C11A-C12
 with sigma of 0.02
 C10-C12A \\sim C10-C12
 with sigma of 0.04
 C10-C11 \\sim C10-C11A
 with sigma of 0.02
 N3-C11 \\sim N3-C11A
 with sigma of 0.04
 N3-C12A \\sim N3-C12
 with sigma of 0.02
3. Rigid bond restraints
 All non-hydrogen atoms
 with sigma for 1-2 distances of 0.01 and sigma for 1-3 distances of 0.01
4. Uiso/Uaniso restraints and constraints
All non-hydrogen atoms have similar U: within 2A with sigma of 0.04 and sigma
for terminal atoms of 0.08
5. Others
 Sof(C3)=Sof(H3)=Sof(C4)=Sof(H4)=Sof(C5)=Sof(H5)=Sof(C6)=Sof(H6)=1-FVAR(1)
 Sof(C3A)=Sof(H3A)=Sof(C4A)=Sof(H4A)=Sof(C5A)=Sof(H5A)=Sof(C6A)=Sof(H6A)=FVAR(1)
 Sof(C13A)=Sof(H13A)=Sof(C14A)=Sof(H14A)=Sof(C15A)=Sof(H15A)=Sof(C16A)=
 Sof(H16A)=Sof(C17A)=Sof(H17A)=1-FVAR(2)
 Sof(C13)=Sof(H13)=Sof(C14)=Sof(H14)=Sof(C15)=Sof(H15)=Sof(C16)=Sof(H16)=
 Sof(C17)=Sof(H17)=FVAR(2)
 Sof(C11A)=Sof(H11A)=Sof(C12A)=Sof(H12A)=1-FVAR(3)
 Sof(C11)=Sof(H11)=Sof(C12)=Sof(H12)=FVAR(3)
 Sof(Cl1A)=Sof(Cl2A)=Sof(C21A)=Sof(H21C)=Sof(H21D)=1-FVAR(4)
 Sof(Cl1)=Sof(Cl2)=Sof(C21)=Sof(H21A)=Sof(H21B)=FVAR(4)
 Sof(C19)=Sof(H19)=Sof(C20)=Sof(H20A)=Sof(H20B)=1-FVAR(5)
 Sof(C19A)=Sof(H19A)=Sof(C20A)=Sof(H20C)=Sof(H20D)=FVAR(5)
6.a Secondary CH2 refined with riding coordinates:
 C18(H18A,H18B), C21(H21A,H21B), C21A(H21C,H21D)
6.b Aromatic/amide H refined with riding coordinates:
 C3(H3), C3A(H3A), C4(H4), C4A(H4A), C5(H5), C5A(H5A), C6(H6), C6A(H6A),
 C9(H9), C10(H10), C11(H11), C11A(H11A), C12(H12), C12A(H12A), C13(H13),
 C13A(H13A), C14(H14), C14A(H14A), C15(H15), C15A(H15A), C16(H16), C16A(H16A),
 C17(H17), C17A(H17A)
;
_olex2_submission_special_instructions 'No special instructions were received'

loop_
_space_group_symop_operation_xyz
'x, y, z'
'-x, y+1/2, -z+1/2'
'-x, -y, -z'
'x, -y-1/2, z-1/2'

loop_
_atom_site_label
_atom_site_type_symbol
_atom_site_fract_x
_atom_site_fract_y
_atom_site_fract_z
_atom_site_U_iso_or_equiv
_atom_site_adp_type
_atom_site_occupancy
_atom_site_site_symmetry_order
_atom_site_calc_flag
_atom_site_refinement_flags_posn
_atom_site_refinement_flags_adp
_atom_site_refinement_flags_occupancy
_atom_site_disorder_assembly
_atom_site_disorder_group
Br1 Br 0.05040(3) 0.37174(2) 0.94263(3) 0.02667(8) Uani 1 1 d . U . . .
Ni1 Ni 0.23277(5) 0.61623(2) 0.47458(4) 0.03058(11) Uani 1 1 d D U . . .
N1 N 0.2020(2) 0.48379(11) 0.3397(2) 0.0217(5) Uani 1 1 d . U . . .
N2 N 0.1760(2) 0.49074(10) 0.5320(2) 0.0179(4) Uani 1 1 d . U . . .
N3 N 0.1921(3) 0.59134(11) 0.6293(2) 0.0286(6) Uani 1 1 d D U . . .
C1 C 0.2002(3) 0.52755(12) 0.4326(2) 0.0185(5) Uani 1 1 d . U . . .
C2 C 0.1828(4) 0.41896(13) 0.3790(3) 0.0312(7) Uani 1 1 d D U . . .
C3 C 0.2077(13) 0.3614(4) 0.3161(7) 0.0195(17) Uani 0.50(2) 1 d D U P A 1
H3 H 0.231656 0.361696 0.238896 0.023 Uiso 0.50(2) 1 calc R . P A 1
C3A C 0.1519(13) 0.3565(3) 0.3141(7) 0.0200(18) Uani 0.50(2) 1 d D U P A 2
H3A H 0.151578 0.352734 0.228435 0.024 Uiso 0.50(2) 1 calc R . P A 2
C4 C 0.1928(14) 0.3040(3) 0.3817(6) 0.024(2) Uani 0.50(2) 1 d D U P A 1
H4 H 0.195790 0.262994 0.342987 0.029 Uiso 0.50(2) 1 calc R . P A 1
C4A C 0.1225(15) 0.3015(3) 0.3798(6) 0.025(2) Uani 0.50(2) 1 d D U P A 2
H4A H 0.112537 0.260106 0.340040 0.031 Uiso 0.50(2) 1 calc R . P A 2
C5 C 0.1734(14) 0.3063(3) 0.5044(7) 0.0231(19) Uani 0.50(2) 1 d D U P A 1
H5 H 0.165599 0.266448 0.545545 0.028 Uiso 0.50(2) 1 calc R . P A 1
C5A C 0.1075(15) 0.3066(3) 0.5043(7) 0.025(2) Uani 0.50(2) 1 d D U P A 2
H5A H 0.088174 0.268542 0.545154 0.030 Uiso 0.50(2) 1 calc R . P A 2
C6 C 0.1654(14) 0.3644(7) 0.5665(12) 0.021(2) Uani 0.50(2) 1 d . U P A 1
H6 H 0.159820 0.364356 0.650812 0.026 Uiso 0.50(2) 1 calc R . P A 1
C6A C 0.1210(14) 0.3683(7) 0.5695(14) 0.023(2) Uani 0.50(2) 1 d . U P A 2
H6A H 0.102790 0.373446 0.648769 0.027 Uiso 0.50(2) 1 calc R . P A 2
C7 C 0.1658(3) 0.42293(13) 0.5024(3) 0.0276(6) Uani 1 1 d D U . . .
C8 C 0.1687(3) 0.52572(12) 0.6414(2) 0.0178(5) Uani 1 1 d . U . . .
C9 C 0.1418(3) 0.49864(12) 0.7495(2) 0.0193(5) Uani 1 1 d . U . . .
H9 H 0.126808 0.453236 0.755052 0.023 Uiso 1 1 calc R . . . .
C10 C 0.1377(3) 0.54075(14) 0.8486(3) 0.0289(6) Uani 1 1 d D U . . .
H10 H 0.104786 0.525688 0.916137 0.035 Uiso 1 1 calc R . . B 1
C11 C 0.1840(18) 0.6072(4) 0.8471(11) 0.026(2) Uani 0.57(3) 1 d D U P C 1
H11 H 0.195890 0.634479 0.918542 0.031 Uiso 0.57(3) 1 calc R . P C 1
C11A C 0.131(2) 0.6091(5) 0.8266(13) 0.022(2) Uani 0.43(3) 1 d D U P C 2
H11A H 0.109674 0.638041 0.885536 0.026 Uiso 0.43(3) 1 calc R . P C 2
C12 C 0.2108(18) 0.6302(4) 0.7362(9) 0.0236(19) Uani 0.57(3) 1 d D U P C 1
H12 H 0.242721 0.673439 0.734057 0.028 Uiso 0.57(3) 1 calc R . P C 1
C12A C 0.156(2) 0.6330(5) 0.7157(13) 0.020(2) Uani 0.43(3) 1 d D U P C 2
H12A H 0.149238 0.678436 0.699034 0.024 Uiso 0.43(3) 1 calc R . P C 2
C13 C 0.2708(15) 0.6673(6) 0.3208(10) 0.029(2) Uani 0.54(2) 1 d D U P D 1
H13 H 0.272270 0.644813 0.246120 0.035 Uiso 0.54(2) 1 calc R . P D 1
C13A C 0.3039(15) 0.6511(7) 0.3255(11) 0.022(2) Uani 0.46(2) 1 d D U P D 2
H13A H 0.291241 0.625313 0.251977 0.027 Uiso 0.46(2) 1 calc R . P D 2
C14 C 0.3846(13) 0.6736(6) 0.4317(10) 0.036(2) Uani 0.54(2) 1 d D U P D 1
H14 H 0.473753 0.658148 0.441212 0.043 Uiso 0.54(2) 1 calc R . P D 1
C14A C 0.4246(11) 0.6520(7) 0.4300(9) 0.027(2) Uani 0.46(2) 1 d D U P D 2
H14A H 0.507622 0.630865 0.433245 0.032 Uiso 0.46(2) 1 calc R . P D 2
C15 C 0.3354(16) 0.7078(5) 0.5230(8) 0.033(2) Uani 0.54(2) 1 d D U P D 1
H15 H 0.385832 0.717950 0.605921 0.039 Uiso 0.54(2) 1 calc R . P D 1
C15A C 0.3951(17) 0.6904(6) 0.5261(8) 0.028(3) Uani 0.46(2) 1 d D U P D 2
H15A H 0.453994 0.697742 0.606947 0.034 Uiso 0.46(2) 1 calc R . P D 2
C16 C 0.1947(16) 0.7243(4) 0.4671(8) 0.029(2) Uani 0.54(2) 1 d D U P D 1
H16 H 0.138282 0.747372 0.507786 0.034 Uiso 0.54(2) 1 calc R . P D 1
C16A C 0.2601(19) 0.7165(5) 0.4803(10) 0.028(3) Uani 0.46(2) 1 d D U P D 2
H16A H 0.214668 0.742897 0.526618 0.034 Uiso 0.46(2) 1 calc R . P D 2
C17 C 0.1553(14) 0.7007(5) 0.3428(10) 0.026(2) Uani 0.54(2) 1 d D U P D 1
H17 H 0.069431 0.705694 0.284788 0.032 Uiso 0.54(2) 1 calc R . P D 1
C17A C 0.2066(14) 0.6956(7) 0.3519(12) 0.025(2) Uani 0.46(2) 1 d D U P D 2
H17A H 0.123674 0.708612 0.295968 0.030 Uiso 0.46(2) 1 calc R . P D 2
C18 C 0.2135(3) 0.49965(15) 0.2113(3) 0.0255(6) Uani 1 1 d . U . . .
H18A H 0.186635 0.545483 0.190528 0.031 Uiso 1 1 calc R . . E 1
H18B H 0.152687 0.471166 0.148816 0.031 Uiso 1 1 calc R . . E 1
C19 C 0.3570(9) 0.4895(11) 0.2069(9) 0.033(3) Uani 0.53(4) 1 d . U P F 1
H19 H 0.368(9) 0.490(5) 0.115(9) 0.08(3) Uiso 0.53(4) 1 d . . P F 1
C19A C 0.3602(11) 0.5187(10) 0.1993(10) 0.026(2) Uani 0.47(4) 1 d . U P F 2
H19A H 0.363(5) 0.535(3) 0.121(6) 0.001(13) Uiso 0.47(4) 1 d . . P F 2
C20 C 0.4705(10) 0.5075(11) 0.2866(10) 0.041(3) Uani 0.53(4) 1 d . U P F 1
H20A H 0.477(11) 0.499(6) 0.391(11) 0.09(4) Uiso 0.53(4) 1 d . . P F 1
H20B H 0.561(8) 0.517(4) 0.280(6) 0.04(2) Uiso 0.53(4) 1 d . . P F 1
C20A C 0.4640(10) 0.4747(13) 0.3052(14) 0.041(4) Uani 0.47(4) 1 d . U P F 2
H20C H 0.556(8) 0.471(4) 0.294(7) 0.04(2) Uiso 0.47(4) 1 d . . P F 2
H20D H 0.460(7) 0.470(4) 0.381(8) 0.007(16) Uiso 0.47(4) 1 d . . P F 2
Cl1 Cl 0.54648(16) 0.68574(8) 0.88032(14) 0.0422(4) Uani 0.569(2) 1 d . U P G 1
Cl1A Cl 0.4625(3) 0.64089(13) 0.9355(3) 0.0686(9) Uani 0.431(2) 1 d . U P G 2
Cl2 Cl 0.5454(2) 0.64553(10) 1.13856(19) 0.0526(5) Uani 0.569(2) 1 d . U P G 1
Cl2A Cl 0.6098(3) 0.68245(18) 1.1904(3) 0.0644(9) Uani 0.431(2) 1 d . U P G 2
C21 C 0.5702(7) 0.6200(3) 0.9902(6) 0.0432(14) Uani 0.569(2) 1 d . U P G 1
H21A H 0.662730 0.602492 1.003783 0.052 Uiso 0.569(2) 1 calc R . P G 1
H21B H 0.505898 0.584625 0.954972 0.052 Uiso 0.569(2) 1 calc R . P G 1
C21A C 0.6117(7) 0.6827(4) 1.0268(8) 0.0358(17) Uani 0.431(2) 1 d . U P G 2
H21C H 0.612575 0.728090 0.996748 0.043 Uiso 0.431(2) 1 calc R . P G 2
H21D H 0.693714 0.660408 1.017146 0.043 Uiso 0.431(2) 1 calc R . P G 2

loop_
_atom_site_aniso_label
_atom_site_aniso_U_11
_atom_site_aniso_U_22
_atom_site_aniso_U_33
_atom_site_aniso_U_23
_atom_site_aniso_U_13
_atom_site_aniso_U_12
Br1 0.04546(18) 0.01638(12) 0.02039(14) 0.00102(10) 0.01262(12) 0.00030(11)
Ni1 0.0556(3) 0.01982(17) 0.02123(19) -0.00474(14) 0.01880(18) -0.01873(17)
N1 0.0270(12) 0.0196(10) 0.0180(11) -0.0014(8) 0.0052(9) 0.0066(9)
N2 0.0215(11) 0.0131(9) 0.0197(11) -0.0006(8) 0.0068(9) 0.0008(8)
N3 0.0517(16) 0.0149(10) 0.0251(12) -0.0035(9) 0.0204(12) -0.0074(10)
C1 0.0177(12) 0.0189(11) 0.0201(12) 0.0007(9) 0.0071(10) 0.0016(10)
C2 0.053(2) 0.0155(12) 0.0200(14) -0.0010(10) 0.0014(13) 0.0096(12)
C3 0.016(4) 0.019(3) 0.023(3) -0.001(2) 0.005(3) 0.004(3)
C3A 0.018(5) 0.019(3) 0.022(3) -0.005(2) 0.003(3) 0.004(3)
C4 0.028(5) 0.014(2) 0.029(3) -0.008(2) 0.005(3) 0.003(3)
C4A 0.029(6) 0.012(2) 0.034(3) -0.002(2) 0.005(3) 0.001(3)
C5 0.028(5) 0.012(2) 0.030(3) 0.003(2) 0.008(3) 0.004(3)
C5A 0.033(6) 0.014(2) 0.028(3) 0.005(2) 0.008(3) 0.006(3)
C6 0.030(6) 0.016(3) 0.017(3) 0.005(2) 0.003(4) 0.010(4)
C6A 0.027(6) 0.010(3) 0.030(4) 0.002(2) 0.007(4) 0.009(4)
C7 0.0426(18) 0.0133(11) 0.0226(14) -0.0016(10) 0.0012(13) 0.0047(11)
C8 0.0183(12) 0.0148(11) 0.0219(13) -0.0001(9) 0.0083(10) 0.0003(9)
C9 0.0190(13) 0.0175(11) 0.0230(13) 0.0035(10) 0.0083(11) 0.0001(10)
C10 0.0418(18) 0.0241(13) 0.0274(15) 0.0031(11) 0.0205(14) 0.0029(12)
C11 0.034(6) 0.025(3) 0.017(3) -0.003(2) 0.008(4) 0.006(3)
C11A 0.023(6) 0.022(3) 0.020(4) -0.002(3) 0.004(4) 0.007(4)
C12 0.032(6) 0.018(3) 0.021(3) -0.004(2) 0.007(3) -0.001(3)
C12A 0.026(6) 0.012(3) 0.021(4) -0.001(3) 0.005(4) 0.000(4)
C13 0.052(6) 0.013(5) 0.030(3) 0.001(3) 0.024(4) -0.002(4)
C13A 0.042(6) 0.006(5) 0.023(3) 0.001(3) 0.016(3) -0.007(4)
C14 0.033(5) 0.023(4) 0.057(5) 0.012(4) 0.020(4) -0.004(3)
C14A 0.019(4) 0.025(5) 0.038(4) 0.012(3) 0.012(3) -0.005(3)
C15 0.041(6) 0.020(4) 0.036(4) -0.001(3) 0.008(4) -0.015(4)
C15A 0.037(6) 0.023(5) 0.020(4) 0.002(3) 0.000(4) -0.017(4)
C16 0.048(6) 0.008(2) 0.035(3) 0.001(2) 0.020(4) -0.004(3)
C16A 0.043(8) 0.015(3) 0.032(5) -0.002(3) 0.019(5) -0.004(5)
C17 0.036(5) 0.015(3) 0.030(3) 0.004(2) 0.014(4) -0.007(4)
C17A 0.023(5) 0.023(4) 0.029(4) 0.011(3) 0.008(4) -0.005(4)
C18 0.0258(14) 0.0330(15) 0.0180(13) -0.0034(11) 0.0063(11) 0.0032(12)
C19 0.030(3) 0.046(8) 0.023(3) -0.007(4) 0.009(3) -0.002(4)
C19A 0.029(4) 0.025(6) 0.028(4) 0.003(4) 0.017(3) 0.006(4)
C20 0.032(4) 0.056(8) 0.036(4) 0.013(4) 0.013(3) 0.008(4)
C20A 0.019(4) 0.065(11) 0.039(6) 0.001(6) 0.008(4) 0.013(5)
Cl1 0.0381(9) 0.0526(9) 0.0372(8) -0.0023(6) 0.0120(6) 0.0070(7)
Cl1A 0.0413(13) 0.0581(15) 0.101(2) -0.0388(14) 0.0095(13) -0.0005(11)
Cl2 0.0574(12) 0.0619(11) 0.0466(10) 0.0117(9) 0.0277(9) 0.0099(9)
Cl2A 0.0438(14) 0.089(2) 0.0556(16) 0.0274(15) 0.0054(12) 0.0111(14)
C21 0.038(4) 0.044(3) 0.048(4) -0.004(3) 0.012(3) 0.001(3)
C21A 0.013(3) 0.041(4) 0.051(4) 0.001(3) 0.005(3) 0.006(3)

loop_
_atom_type_symbol
_atom_type_description
_atom_type_scat_dispersion_real
_atom_type_scat_dispersion_imag
_atom_type_scat_source
C C 0.0033 0.0016 'International Tables Vol C Tables 4.2.6.8 and 6.1.1.4'
H H 0.0000 0.0000 'International Tables Vol C Tables 4.2.6.8 and 6.1.1.4'
Br Br -0.2901 2.4595 'International Tables Vol C Tables 4.2.6.8 and 6.1.1.4'
Cl Cl 0.1484 0.1585 'International Tables Vol C Tables 4.2.6.8 and 6.1.1.4'
N N 0.0061 0.0033 'International Tables Vol C Tables 4.2.6.8 and 6.1.1.4'
Ni Ni 0.3393 1.1124 'International Tables Vol C Tables 4.2.6.8 and 6.1.1.4'

loop_
_geom_angle_atom_site_label_1
_geom_angle_atom_site_label_2
_geom_angle_atom_site_label_3
_geom_angle
_geom_angle_site_symmetry_1
_geom_angle_site_symmetry_3
_geom_angle_publ_flag
N3 Ni1 C13 165.7(3) . . ?
N3 Ni1 C13A 170.7(4) . . ?
N3 Ni1 C14 133.9(3) . . ?
N3 Ni1 C14A 132.8(3) . . ?
N3 Ni1 C15 102.6(3) . . ?
N3 Ni1 C15A 106.2(3) . . ?
N3 Ni1 C16 102.5(2) . . ?
N3 Ni1 C16A 107.1(3) . . ?
N3 Ni1 C17 130.4(3) . . ?
N3 Ni1 C17A 139.3(4) . . ?
C1 Ni1 N3 84.09(10) . . ?
C1 Ni1 C13 109.8(3) . . ?
C1 Ni1 C13A 102.2(4) . . ?
C1 Ni1 C14 125.3(4) . . ?
C1 Ni1 C14A 111.4(4) . . ?
C1 Ni1 C15 161.3(5) . . ?
C1 Ni1 C15A 142.9(5) . . ?
C1 Ni1 C16 157.6(4) . . ?
C1 Ni1 C16A 167.9(3) . . ?
C1 Ni1 C17 124.8(3) . . ?
C1 Ni1 C17A 127.5(4) . . ?
C13 Ni1 C15 65.5(4) . . ?
C13 Ni1 C16 63.3(3) . . ?
C13 Ni1 C17 38.3(3) . . ?
C13A Ni1 C14A 38.5(4) . . ?
C13A Ni1 C15A 64.7(4) . . ?
C14 Ni1 C13 40.4(4) . . ?
C14 Ni1 C15 39.1(3) . . ?
C14 Ni1 C16 64.7(3) . . ?
C14 Ni1 C17 65.4(3) . . ?
C15 Ni1 C16 38.5(3) . . ?
C15 Ni1 C17 63.8(3) . . ?
C15A Ni1 C14A 36.8(3) . . ?
C16 Ni1 C17 36.4(3) . . ?
C16A Ni1 C13A 67.3(4) . . ?
C16A Ni1 C14A 64.5(3) . . ?
C16A Ni1 C15A 39.2(3) . . ?
C16A Ni1 C17A 40.6(4) . . ?
C17A Ni1 C13A 40.2(3) . . ?
C17A Ni1 C14A 65.1(3) . . ?
C17A Ni1 C15A 65.8(4) . . ?
C1 N1 C2 110.6(2) . . ?
C1 N1 C18 126.3(2) . . ?
C2 N1 C18 123.0(2) . . ?
C1 N2 C7 111.1(2) . . ?
C1 N2 C8 116.9(2) . . ?
C8 N2 C7 132.0(2) . . ?
C8 N3 Ni1 115.29(18) . . ?
C8 N3 C12 117.6(4) . . ?
C8 N3 C12A 116.5(5) . . ?
C12 N3 Ni1 125.8(4) . . ?
C12A N3 Ni1 126.8(5) . . ?
N1 C1 Ni1 141.4(2) . . ?
N1 C1 N2 105.9(2) . . ?
N2 C1 Ni1 112.43(17) . . ?
N1 C2 C3A 134.2(4) . . ?
C3 C2 N1 124.4(5) . . ?
C7 C2 N1 107.5(2) . . ?
C7 C2 C3 126.7(4) . . ?
C7 C2 C3A 117.0(5) . . ?
C2 C3 H3 123.8 . . ?
C4 C3 C2 112.5(6) . . ?
C4 C3 H3 123.8 . . ?
C2 C3A H3A 120.2 . . ?
C4A C3A C2 119.7(7) . . ?
C4A C3A H3A 120.2 . . ?
C3 C4 H4 119.2 . . ?
C3 C4 C5 121.6(6) . . ?
C5 C4 H4 119.2 . . ?
C3A C4A H4A 119.1 . . ?
C3A C4A C5A 121.8(6) . . ?
C5A C4A H4A 119.1 . . ?
C4 C5 H5 118.7 . . ?
C6 C5 C4 122.7(8) . . ?
C6 C5 H5 118.7 . . ?
C4A C5A H5A 119.2 . . ?
C4A C5A C6A 121.6(8) . . ?
C6A C5A H5A 119.2 . . ?
C5 C6 H6 120.7 . . ?
C5 C6 C7 118.7(9) . . ?
C7 C6 H6 120.7 . . ?
C5A C6A H6A 122.8 . . ?
C5A C6A C7 114.5(10) . . ?
C7 C6A H6A 122.8 . . ?
N2 C7 C6A 129.5(6) . . ?
C2 C7 N2 104.8(2) . . ?
C2 C7 C6A 124.7(6) . . ?
C6 C7 N2 137.1(6) . . ?
C6 C7 C2 117.1(6) . . ?
N3 C8 N2 111.1(2) . . ?
N3 C8 C9 123.0(2) . . ?
C9 C8 N2 125.9(2) . . ?
C8 C9 H9 120.9 . . ?
C10 C9 C8 118.1(2) . . ?
C10 C9 H9 120.9 . . ?
C9 C10 H10 120.2 . . ?
C9 C10 C11 119.5(4) . . ?
C9 C10 C11A 118.9(6) . . ?
C11 C10 H10 120.2 . . ?
C10 C11 H11 121.1 . . ?
C12 C11 C10 117.9(7) . . ?
C12 C11 H11 121.1 . . ?
C10 C11A H11A 120.6 . . ?
C12A C11A C10 118.8(9) . . ?
C12A C11A H11A 120.6 . . ?
N3 C12 C11 122.1(7) . . ?
N3 C12 H12 118.9 . . ?
C11 C12 H12 118.9 . . ?
N3 C12A C11A 121.5(9) . . ?
N3 C12A H12A 119.2 . . ?
C11A C12A H12A 119.2 . . ?
Ni1 C13 H13 120.4 . . ?
C14 C13 Ni1 69.4(6) . . ?
C14 C13 H13 125.4 . . ?
C17 C13 Ni1 76.4(7) . . ?
C17 C13 H13 125.4 . . ?
C17 C13 C14 109.1(8) . . ?
Ni1 C13A H13A 119.1 . . ?
C14A C13A Ni1 77.5(6) . . ?
C14A C13A H13A 125.6 . . ?
C17A C13A Ni1 69.6(7) . . ?
C17A C13A H13A 125.6 . . ?
C17A C13A C14A 108.9(9) . . ?
Ni1 C14 H14 122.6 . . ?
C13 C14 Ni1 70.3(6) . . ?
C13 C14 H14 126.8 . . ?
C15 C14 Ni1 72.1(5) . . ?
C15 C14 C13 106.4(7) . . ?
C15 C14 H14 126.8 . . ?
Ni1 C14A H14A 131.8 . . ?
C13A C14A Ni1 64.0(6) . . ?
C13A C14A H14A 126.4 . . ?
C15A C14A Ni1 69.3(5) . . ?
C15A C14A C13A 107.1(7) . . ?
C15A C14A H14A 126.4 . . ?
Ni1 C15 H15 122.6 . . ?
C14 C15 Ni1 68.8(5) . . ?
C14 C15 H15 125.9 . . ?
C14 C15 C16 108.3(7) . . ?
C16 C15 Ni1 74.4(5) . . ?
C16 C15 H15 125.9 . . ?
Ni1 C15A H15A 126.8 . . ?
C14A C15A Ni1 73.9(5) . . ?
C14A C15A H15A 125.7 . . ?
C14A C15A C16A 108.6(7) . . ?
C16A C15A Ni1 65.1(5) . . ?
C16A C15A H15A 125.7 . . ?
Ni1 C16 H16 126.6 . . ?
C15 C16 Ni1 67.1(5) . . ?
C15 C16 H16 125.4 . . ?
C17 C16 Ni1 72.5(5) . . ?
C17 C16 C15 109.2(6) . . ?
C17 C16 H16 125.4 . . ?
Ni1 C16A H16A 120.0 . . ?
C15A C16A Ni1 75.7(6) . . ?
C15A C16A H16A 125.9 . . ?
C17A C16A Ni1 70.2(6) . . ?
C17A C16A C15A 108.3(8) . . ?
C17A C16A H16A 125.9 . . ?
Ni1 C17 H17 128.5 . . ?
C13 C17 Ni1 65.3(6) . . ?
C13 C17 H17 126.6 . . ?
C16 C17 Ni1 71.1(5) . . ?
C16 C17 C13 106.9(8) . . ?
C16 C17 H17 126.6 . . ?
Ni1 C17A H17A 125.5 . . ?
C13A C17A Ni1 70.1(7) . . ?
C13A C17A C16A 106.5(8) . . ?
C13A C17A H17A 126.8 . . ?
C16A C17A Ni1 69.2(6) . . ?
C16A C17A H17A 126.8 . . ?
N1 C18 H18A 109.9 . . ?
N1 C18 H18B 109.9 . . ?
N1 C18 C19 109.1(6) . . ?
N1 C18 C19A 116.6(4) . . ?
H18A C18 H18B 108.3 . . ?
C19 C18 H18A 109.9 . . ?
C19 C18 H18B 109.9 . . ?
C18 C19 H19 113(5) . . ?
C20 C19 C18 130.1(10) . . ?
C20 C19 H19 110(5) . . ?
C18 C19A H19A 115(3) . . ?
C18 C19A C20A 104.9(15) . . ?
C20A C19A H19A 134(3) . . ?
C19 C20 H20A 116(6) . . ?
C19 C20 H20B 134(4) . . ?
H20A C20 H20B 108(7) . . ?
C19A C20A H20C 115(5) . . ?
C19A C20A H20D 126(5) . . ?
H20C C20A H20D 114(6) . . ?
Cl1 C21 Cl2 111.8(3) . . ?
Cl1 C21 H21A 109.2 . . ?
Cl1 C21 H21B 109.2 . . ?
Cl2 C21 H21A 109.2 . . ?
Cl2 C21 H21B 109.2 . . ?
H21A C21 H21B 107.9 . . ?
Cl1A C21A Cl2A 108.8(4) . . ?
Cl1A C21A H21C 109.9 . . ?
Cl1A C21A H21D 109.9 . . ?
Cl2A C21A H21C 109.9 . . ?
Cl2A C21A H21D 109.9 . . ?
H21C C21A H21D 108.3 . . ?

loop_
_geom_bond_atom_site_label_1
_geom_bond_atom_site_label_2
_geom_bond_distance
_geom_bond_site_symmetry_2
_geom_bond_publ_flag
Ni1 N3 1.896(2) . ?
Ni1 C1 1.848(3) . ?
Ni1 C13 2.077(12) . ?
Ni1 C13A 2.055(13) . ?
Ni1 C14 2.065(9) . ?
Ni1 C14A 2.232(9) . ?
Ni1 C15 2.108(7) . ?
Ni1 C15A 2.174(9) . ?
Ni1 C16 2.205(9) . ?
Ni1 C16A 2.034(9) . ?
Ni1 C17 2.222(11) . ?
Ni1 C17A 2.048(12) . ?
N1 C1 1.341(3) . ?
N1 C2 1.401(3) . ?
N1 C18 1.461(3) . ?
N2 C1 1.381(3) . ?
N2 C7 1.398(3) . ?
N2 C8 1.397(3) . ?
N3 C8 1.353(3) . ?
N3 C12 1.367(8) . ?
N3 C12A 1.373(9) . ?
C2 C3 1.398(7) . ?
C2 C3A 1.433(8) . ?
C2 C7 1.394(4) . ?
C3 H3 0.9300 . ?
C3 C4 1.384(8) . ?
C3A H3A 0.9300 . ?
C3A C4A 1.389(8) . ?
C4 H4 0.9300 . ?
C4 C5 1.395(9) . ?
C4A H4A 0.9300 . ?
C4A C5A 1.400(9) . ?
C5 H5 0.9300 . ?
C5 C6 1.362(14) . ?
C5A H5A 0.9300 . ?
C5A C6A 1.417(15) . ?
C6 H6 0.9300 . ?
C6 C7 1.366(14) . ?
C6A H6A 0.9300 . ?
C6A C7 1.454(15) . ?
C8 C9 1.381(3) . ?
C9 H9 0.9300 . ?
C9 C10 1.377(4) . ?
C10 H10 0.9300 . ?
C10 C11 1.417(8) . ?
C10 C11A 1.393(10) . ?
C11 H11 0.9300 . ?
C11 C12 1.378(12) . ?
C11A H11A 0.9300 . ?
C11A C12A 1.380(16) . ?
C12 H12 0.9300 . ?
C12A H12A 0.9300 . ?
C13 H13 0.9300 . ?
C13 C14 1.429(13) . ?
C13 C17 1.417(10) . ?
C13A H13A 0.9300 . ?
C13A C14A 1.424(13) . ?
C13A C17A 1.412(11) . ?
C14 H14 0.9300 . ?
C14 C15 1.398(10) . ?
C14A H14A 0.9300 . ?
C14A C15A 1.391(11) . ?
C15 H15 0.9300 . ?
C15 C16 1.425(10) . ?
C15A H15A 0.9300 . ?
C15A C16A 1.418(10) . ?
C16 H16 0.9300 . ?
C16 C17 1.383(12) . ?
C16A H16A 0.9300 . ?
C16A C17A 1.415(14) . ?
C17 H17 0.9300 . ?
C17A H17A 0.9300 . ?
C18 H18A 0.9700 . ?
C18 H18B 0.9700 . ?
C18 C19 1.473(9) . ?
C18 C19A 1.565(12) . ?
C19 H19 1.04(9) . ?
C19 C20 1.288(15) . ?
C19A H19A 0.92(6) . ?
C19A C20A 1.60(3) . ?
C20 H20A 1.13(12) . ?
C20 H20B 0.96(8) . ?
C20A H20C 0.97(8) . ?
C20A H20D 0.83(8) . ?
Cl1 C21 1.752(7) . ?
Cl1A C21A 1.776(8) . ?
Cl2 C21 1.767(7) . ?
Cl2A C21A 1.777(8) . ?
C21 H21A 0.9700 . ?
C21 H21B 0.9700 . ?
C21A H21C 0.9700 . ?
C21A H21D 0.9700 . ?

loop_
_geom_torsion_atom_site_label_1
_geom_torsion_atom_site_label_2
_geom_torsion_atom_site_label_3
_geom_torsion_atom_site_label_4
_geom_torsion
_geom_torsion_site_symmetry_1
_geom_torsion_site_symmetry_2
_geom_torsion_site_symmetry_3
_geom_torsion_site_symmetry_4
_geom_torsion_publ_flag
Ni1 N3 C8 N2 -1.9(3) . . . . ?
Ni1 N3 C8 C9 178.0(2) . . . . ?
Ni1 N3 C12 C11 -177.2(5) . . . . ?
Ni1 N3 C12A C11A -179.0(6) . . . . ?
Ni1 C13 C14 C15 -63.5(6) . . . . ?
Ni1 C13 C17 C16 59.2(7) . . . . ?
Ni1 C13A C14A C15A -55.9(6) . . . . ?
Ni1 C13A C17A C16A 60.0(8) . . . . ?
Ni1 C14 C15 C16 -64.4(6) . . . . ?
Ni1 C14A C15A C16A -55.9(7) . . . . ?
Ni1 C15 C16 C17 -60.4(7) . . . . ?
Ni1 C15A C16A C17A -63.2(7) . . . . ?
Ni1 C16 C17 C13 -55.6(8) . . . . ?
Ni1 C16A C17A C13A -60.6(9) . . . . ?
N1 C2 C3 C4 174.3(5) . . . . ?
N1 C2 C3A C4A -172.1(6) . . . . ?
N1 C2 C7 N2 -0.1(3) . . . . ?
N1 C2 C7 C6 -170.7(7) . . . . ?
N1 C2 C7 C6A 169.4(7) . . . . ?
N1 C18 C19 C20 -45(3) . . . . ?
N1 C18 C19A C20A 34.0(15) . . . . ?
N2 C8 C9 C10 -179.6(3) . . . . ?
N3 Ni1 C1 N1 -177.4(3) . . . . ?
N3 Ni1 C1 N2 -4.60(19) . . . . ?
N3 C8 C9 C10 0.5(4) . . . . ?
C1 Ni1 N3 C8 3.7(2) . . . . ?
C1 Ni1 N3 C12 170.1(9) . . . . ?
C1 Ni1 N3 C12A -161.8(11) . . . . ?
C1 N1 C2 C3 -166.0(6) . . . . ?
C1 N1 C2 C3A 166.9(8) . . . . ?
C1 N1 C2 C7 1.0(3) . . . . ?
C1 N1 C18 C19 99.9(9) . . . . ?
C1 N1 C18 C19A 77.0(8) . . . . ?
C1 N2 C7 C2 -0.8(3) . . . . ?
C1 N2 C7 C6 166.9(9) . . . . ?
C1 N2 C7 C6A -169.7(7) . . . . ?
C1 N2 C8 N3 -2.0(3) . . . . ?
C1 N2 C8 C9 178.1(3) . . . . ?
C2 N1 C1 Ni1 171.6(3) . . . . ?
C2 N1 C1 N2 -1.5(3) . . . . ?
C2 N1 C18 C19 -84.2(9) . . . . ?
C2 N1 C18 C19A -107.0(8) . . . . ?
C2 C3 C4 C5 -8.0(10) . . . . ?
C2 C3A C4A C5A 7.0(11) . . . . ?
C3 C2 C7 N2 166.6(7) . . . . ?
C3 C2 C7 C6 -4.1(8) . . . . ?
C3 C4 C5 C6 1.2(12) . . . . ?
C3A C2 C7 N2 -168.7(6) . . . . ?
C3A C2 C7 C6A 0.8(7) . . . . ?
C3A C4A C5A C6A 0.2(12) . . . . ?
C4 C5 C6 C7 5.2(13) . . . . ?
C4A C5A C6A C7 -6.3(12) . . . . ?
C5 C6 C7 N2 -170.4(6) . . . . ?
C5 C6 C7 C2 -3.7(11) . . . . ?
C5A C6A C7 N2 172.7(6) . . . . ?
C5A C6A C7 C2 5.9(10) . . . . ?
C7 N2 C1 Ni1 -173.87(19) . . . . ?
C7 N2 C1 N1 1.5(3) . . . . ?
C7 N2 C8 N3 176.6(3) . . . . ?
C7 N2 C8 C9 -3.3(5) . . . . ?
C7 C2 C3 C4 9.8(9) . . . . ?
C7 C2 C3A C4A -7.3(9) . . . . ?
C8 N2 C1 Ni1 5.0(3) . . . . ?
C8 N2 C1 N1 -179.7(2) . . . . ?
C8 N2 C7 C2 -179.5(3) . . . . ?
C8 N2 C7 C6 -11.7(10) . . . . ?
C8 N2 C7 C6A 11.7(8) . . . . ?
C8 N3 C12 C11 -11.1(11) . . . . ?
C8 N3 C12A C11A 15.6(13) . . . . ?
C8 C9 C10 C11 -10.9(9) . . . . ?
C8 C9 C10 C11A 13.7(10) . . . . ?
C9 C10 C11 C12 10.2(11) . . . . ?
C9 C10 C11A C12A -12.9(12) . . . . ?
C10 C11 C12 N3 1.0(10) . . . . ?
C10 C11A C12A N3 -2.0(12) . . . . ?
C12 N3 C8 N2 -169.4(8) . . . . ?
C12 N3 C8 C9 10.4(9) . . . . ?
C12A N3 C8 N2 165.2(9) . . . . ?
C12A N3 C8 C9 -15.0(10) . . . . ?
C13 Ni1 N3 C8 169.2(16) . . . . ?
C13 Ni1 N3 C12 -24.5(19) . . . . ?
C13 Ni1 C1 N1 6.4(5) . . . . ?
C13 Ni1 C1 N2 179.2(5) . . . . ?
C13 C14 C15 Ni1 62.3(7) . . . . ?
C13 C14 C15 C16 -2.1(10) . . . . ?
C13A Ni1 C1 N1 -4.3(5) . . . . ?
C13A Ni1 C1 N2 168.5(4) . . . . ?
C13A C14A C15A Ni1 52.7(7) . . . . ?
C13A C14A C15A C16A -3.3(11) . . . . ?
C14 Ni1 N3 C8 -131.2(6) . . . . ?
C14 Ni1 N3 C12 35.2(11) . . . . ?
C14 Ni1 C1 N1 -36.1(5) . . . . ?
C14 Ni1 C1 N2 136.7(4) . . . . ?
C14 C13 C17 Ni1 -62.1(7) . . . . ?
C14 C13 C17 C16 -2.9(12) . . . . ?
C14 C15 C16 Ni1 60.8(6) . . . . ?
C14 C15 C16 C17 0.4(10) . . . . ?
C14A Ni1 N3 C8 -110.1(6) . . . . ?
C14A Ni1 N3 C12A 84.4(12) . . . . ?
C14A Ni1 C1 N1 -43.5(4) . . . . ?
C14A Ni1 C1 N2 129.3(3) . . . . ?
C14A C13A C17A Ni1 -68.2(8) . . . . ?
C14A C13A C17A C16A -8.2(14) . . . . ?
C14A C15A C16A Ni1 61.3(7) . . . . ?
C14A C15A C16A C17A -1.8(12) . . . . ?
C15 Ni1 N3 C8 -158.5(5) . . . . ?
C15 Ni1 N3 C12 7.9(10) . . . . ?
C15 Ni1 C1 N1 -65.3(9) . . . . ?
C15 Ni1 C1 N2 107.5(8) . . . . ?
C15 C16 C17 Ni1 57.1(6) . . . . ?
C15 C16 C17 C13 1.6(12) . . . . ?
C15A Ni1 N3 C8 -139.9(5) . . . . ?
C15A Ni1 N3 C12A 54.6(12) . . . . ?
C15A Ni1 C1 N1 -68.3(5) . . . . ?
C15A Ni1 C1 N2 104.5(4) . . . . ?
C15A C16A C17A Ni1 66.7(7) . . . . ?
C15A C16A C17A C13A 6.2(13) . . . . ?
C16 Ni1 N3 C8 162.0(4) . . . . ?
C16 Ni1 N3 C12 -31.6(10) . . . . ?
C16 Ni1 C1 N1 74.0(8) . . . . ?
C16 Ni1 C1 N2 -113.2(8) . . . . ?
C16A Ni1 N3 C8 179.1(6) . . . . ?
C16A Ni1 N3 C12A 13.6(12) . . . . ?
C16A Ni1 C1 N1 24(3) . . . . ?
C16A Ni1 C1 N2 -163(2) . . . . ?
C17 Ni1 N3 C8 135.4(4) . . . . ?
C17 Ni1 N3 C12 -58.2(10) . . . . ?
C17 Ni1 C1 N1 46.4(6) . . . . ?
C17 Ni1 C1 N2 -140.8(5) . . . . ?
C17 C13 C14 Ni1 66.6(8) . . . . ?
C17 C13 C14 C15 3.1(11) . . . . ?
C17A Ni1 N3 C8 148.6(6) . . . . ?
C17A Ni1 N3 C12A -16.9(12) . . . . ?
C17A Ni1 C1 N1 30.8(6) . . . . ?
C17A Ni1 C1 N2 -156.4(5) . . . . ?
C17A C13A C14A Ni1 63.1(9) . . . . ?
C17A C13A C14A C15A 7.2(13) . . . . ?
C18 N1 C1 Ni1 -12.0(5) . . . . ?
C18 N1 C1 N2 174.9(2) . . . . ?
C18 N1 C2 C3 17.5(7) . . . . ?
C18 N1 C2 C3A -9.6(9) . . . . ?
C18 N1 C2 C7 -175.5(3) . . . . ?
